data_1540089
loop_
_publ_author_name
'Higashi, I.'
'Brodhag, C.'
'Bernhard, J.'
'Kobayashi, M.'
'Thevenot, F.'

_publ_section_title
;
 Crystal structure of B6 O
;
_journal_name_full 'AIP Conference Proceedings'
_journal_page_first 201
_journal_page_last 204
_journal_volume 231
_journal_year 1991
_chemical_formula_sum 'B6 O'
_space_group_IT_number 166
_symmetry_space_group_name_Hall '-R 3 2"'
_symmetry_space_group_name_H-M 'R -3 m :H'
_cell_angle_alpha 90
_cell_angle_beta 90
_cell_angle_gamma 120
_cell_formula_units_Z 6
_cell_length_a 5.374
_cell_length_b 5.374
_cell_length_c 12.331
_cell_volume 308.407
_citation_journal_id_ASTM APCPCS
_cod_data_source_file Higashi_APCPCS_1991_660.cif
_cod_data_source_block B6O1
_cod_original_formula_sum 'B6 O1'
_cod_database_code 1540089

loop_
_symmetry_equiv_pos_as_xyz
x,y,z
-y,x-y,z
-x+y,-x,z
y,x,-z
-x,-x+y,-z
x-y,-y,-z
-x,-y,-z
y,-x+y,-z
x-y,x,-z
-y,-x,z
x,x-y,z
-x+y,y,z
x+2/3,y+1/3,z+1/3
-y+2/3,x-y+1/3,z+1/3
-x+y+2/3,-x+1/3,z+1/3
y+2/3,x+1/3,-z+1/3
-x+2/3,-x+y+1/3,-z+1/3
x-y+2/3,-y+1/3,-z+1/3
-x+2/3,-y+1/3,-z+1/3
y+2/3,-x+y+1/3,-z+1/3
x-y+2/3,x+1/3,-z+1/3
-y+2/3,-x+1/3,z+1/3
x+2/3,x-y+1/3,z+1/3
-x+y+2/3,y+1/3,z+1/3
x+1/3,y+2/3,z+2/3
-y+1/3,x-y+2/3,z+2/3
-x+y+1/3,-x+2/3,z+2/3
y+1/3,x+2/3,-z+2/3
-x+1/3,-x+y+2/3,-z+2/3
x-y+1/3,-y+2/3,-z+2/3
-x+1/3,-y+2/3,-z+2/3
y+1/3,-x+y+2/3,-z+2/3
x-y+1/3,x+2/3,-z+2/3
-y+1/3,-x+2/3,z+2/3
x+1/3,x-y+2/3,z+2/3
-x+y+1/3,y+2/3,z+2/3

loop_
_atom_site_label
_atom_site_type_symbol
_atom_site_fract_x
_atom_site_fract_y
_atom_site_fract_z
_atom_site_occupancy
_atom_site_U_iso_or_equiv
B2 B 0.221 0.779 0.779 1 0.0
O1 O 0 0 0.625 1 0.0
B1 B 0.152 0.848 0.638 1 0.0
